data_4516430
loop_
_publ_author_name
'Katzsch, Felix'
'Gruber, Tobias'
'Weber, Edwin'

_publ_section_title
;
 Crystalline Inclusion of Wheel-and-Axle Diol Hosts Featuring
 Benzo[b]thiophene Units as a Lateral Construction Element
;
_journal_issue 10
_journal_name_full 'Crystal Growth &amp; Design'
_journal_page_first 5047
_journal_paper_doi 10.1021/acs.cgd.5b01034
_journal_volume 15
_journal_year 2015
_chemical_formula_moiety 'C36 H22 O2 S4, 2(C4 H10 O)'
_chemical_formula_sum 'C44 H42 O4 S4'
_chemical_formula_weight 763.02
_chemical_name_systematic
;
 '1,1,4,4-Tetra(benzo[b]thien-2-yl)but-2-yne-1,4-diol n-butanol disolvate'
;
_space_group_IT_number 14
_space_group_name_Hall '-P 2yn'
_space_group_name_H-M_alt 'P 1 21/n 1'
_symmetry_cell_setting monoclinic
_symmetry_space_group_name_Hall '-P 2yn'
_symmetry_space_group_name_H-M 'P 1 21/n 1'
_atom_sites_solution_hydrogens geom
_atom_sites_solution_primary direct
_atom_sites_solution_secondary difmap
_audit_creation_method SHELXL-97
_cell_angle_alpha 90.00
_cell_angle_beta 103.126(2)
_cell_angle_gamma 90.00
_cell_formula_units_Z 2
_cell_length_a 12.5432(6)
_cell_length_b 6.0919(2)
_cell_length_c 25.1916(11)
_cell_measurement_reflns_used 4320
_cell_measurement_temperature 100(2)
_cell_measurement_theta_max 28.28
_cell_measurement_theta_min 2.66
_cell_volume 1874.65(14)
_computing_cell_refinement 'Bruker SAINT'
_computing_data_collection 'Bruker APEX2'
_computing_data_reduction 'Bruker SAINT'
_computing_molecular_graphics 'Bruker SHELXTL'
_computing_publication_material 'Bruker SHELXTL'
_computing_structure_refinement 'SHELXL-97 (Sheldrick, 2008)'
_computing_structure_solution 'SHELXS-97 (Sheldrick, 2008)'
_diffrn_ambient_temperature 100(2)
_diffrn_measured_fraction_theta_full 0.999
_diffrn_measured_fraction_theta_max 0.999
_diffrn_measurement_device_type 'Bruker APEX-II CCD'
_diffrn_measurement_method '\f and \w scans'
_diffrn_radiation_monochromator graphite
_diffrn_radiation_source 'fine-focus sealed tube'
_diffrn_radiation_type MoK\a
_diffrn_radiation_wavelength 0.71073
_diffrn_reflns_av_R_equivalents 0.0387
_diffrn_reflns_av_sigmaI/netI 0.0370
_diffrn_reflns_limit_h_max 14
_diffrn_reflns_limit_h_min -14
_diffrn_reflns_limit_k_max 7
_diffrn_reflns_limit_k_min -7
_diffrn_reflns_limit_l_max 26
_diffrn_reflns_limit_l_min -29
_diffrn_reflns_number 14063
_diffrn_reflns_theta_full 25.00
_diffrn_reflns_theta_max 25.00
_diffrn_reflns_theta_min 1.69
_exptl_absorpt_coefficient_mu 0.298
_exptl_absorpt_correction_T_max 0.9766
_exptl_absorpt_correction_T_min 0.8606
_exptl_absorpt_correction_type multi-scan
_exptl_absorpt_process_details 'SADABS (Sheldrick, 2004)'
_exptl_crystal_colour colourless
_exptl_crystal_density_diffrn 1.352
_exptl_crystal_density_method 'not measured'
_exptl_crystal_description needle
_exptl_crystal_F_000 804
_exptl_crystal_size_max 0.52
_exptl_crystal_size_mid 0.11
_exptl_crystal_size_min 0.08
_refine_diff_density_max 0.445
_refine_diff_density_min -0.313
_refine_diff_density_rms 0.052
_refine_ls_extinction_method none
_refine_ls_goodness_of_fit_ref 1.056
_refine_ls_hydrogen_treatment constr
_refine_ls_matrix_type full
_refine_ls_number_parameters 257
_refine_ls_number_reflns 3288
_refine_ls_number_restraints 13
_refine_ls_restrained_S_all 1.055
_refine_ls_R_factor_all 0.0574
_refine_ls_R_factor_gt 0.0385
_refine_ls_shift/su_max 0.001
_refine_ls_shift/su_mean 0.000
_refine_ls_structure_factor_coef Fsqd
_refine_ls_weighting_details 'calc w=1/[\s^2^(Fo^2^)+(0.0432P)^2^+0.9853P] where P=(Fo^2^+2Fc^2^)/3'
_refine_ls_weighting_scheme calc
_refine_ls_wR_factor_gt 0.0899
_refine_ls_wR_factor_ref 0.0959
_reflns_number_gt 2542
_reflns_number_total 3288
_reflns_threshold_expression >2\s(I)
_cod_data_source_file 3a.cif
_cod_data_source_block feka_90_monop
_cod_depositor_comments
;
The following automatic conversions were performed:

data item '_symmetry_cell_setting' value 'Monoclinic' was changed to
'monoclinic' in accordance with the
/home/saulius/struct/COD-crude-data/automatic-downloads/DataCite-retrospective/ACS/depositions/lib/dictionaries/cif_core.dic
dictionary named 'cif_core.dic' version 2.4.2 last updated on
2011-04-26.

Automatic conversion script
Id: cif_fix_values 6909 2019-04-08 15:41:33Z antanas 
;
_cod_original_sg_symbol_H-M 'P2(1)/n  '
_cod_database_code 4516430

loop_
_symmetry_equiv_pos_as_xyz
'x, y, z'
'-x+1/2, y+1/2, -z+1/2'
'-x, -y, -z'
'x-1/2, -y-1/2, z-1/2'

loop_
_atom_site_label
_atom_site_type_symbol
_atom_site_fract_x
_atom_site_fract_y
_atom_site_fract_z
_atom_site_U_iso_or_equiv
_atom_site_adp_type
_atom_site_occupancy
_atom_site_symmetry_multiplicity
_atom_site_calc_flag
_atom_site_refinement_flags
_atom_site_disorder_assembly
_atom_site_disorder_group
O1 O 0.90163(12) 0.5877(2) 0.02241(6) 0.0180(3) Uani 1 1 d . . .
H1 H 0.9616 0.5488 0.0426 0.027 Uiso 1 1 calc R . .
S1 S 0.67475(10) 0.65607(19) -0.00818(7) 0.0162(3) Uani 0.782(3) 1 d P A 1
C2 C 0.7268(7) 1.0505(11) -0.0278(4) 0.0228(18) Uani 0.782(3) 1 d P A 1
H2 H 0.7683 1.1808 -0.0280 0.027 Uiso 0.782(3) 1 calc PR A 1
S1B S 0.7425(6) 1.1138(12) -0.0323(4) 0.0218(14) Uani 0.218(3) 1 d P A 2
C2B C 0.6822(16) 0.725(3) -0.0110(9) 0.016(3) Uani 0.218(3) 1 d PU A 2
H2B H 0.6866 0.5799 0.0030 0.019 Uiso 0.218(3) 1 calc PR A 2
S2 S 0.84942(5) 0.66446(9) 0.12860(2) 0.01948(16) Uani 1 1 d . A .
C1 C 0.77081(16) 0.8644(3) -0.00317(8) 0.0141(5) Uani 1 1 d U . .
C3 C 0.61239(18) 1.0371(4) -0.05384(8) 0.0177(5) Uani 1 1 d . . .
C4 C 0.53878(19) 1.1867(4) -0.08378(9) 0.0249(5) Uani 1 1 d . A .
H4 H 0.5631 1.3287 -0.0912 0.030 Uiso 1 1 calc R . .
C5 C 0.4315(2) 1.1291(4) -0.10249(9) 0.0281(6) Uani 1 1 d . . .
H5 H 0.3814 1.2326 -0.1225 0.034 Uiso 1 1 calc R A .
C6 C 0.39465(19) 0.9212(4) -0.09266(9) 0.0272(6) Uani 1 1 d . A .
H6 H 0.3197 0.8844 -0.1060 0.033 Uiso 1 1 calc R . .
C7 C 0.46528(18) 0.7681(4) -0.06391(9) 0.0234(5) Uani 1 1 d . . .
H7 H 0.4401 0.6258 -0.0574 0.028 Uiso 1 1 calc R A .
C8 C 0.57509(17) 0.8266(4) -0.04447(8) 0.0178(5) Uani 1 1 d . A .
C9 C 0.89544(16) 0.8643(3) 0.08952(8) 0.0145(5) Uani 1 1 d . . .
C10 C 0.93363(16) 1.0511(4) 0.11776(8) 0.0167(5) Uani 1 1 d . A .
H10 H 0.9620 1.1746 0.1025 0.020 Uiso 1 1 calc R . .
C11 C 0.92479(17) 1.0349(4) 0.17421(9) 0.0168(5) Uani 1 1 d . . .
C12 C 0.95476(18) 1.1886(4) 0.21614(9) 0.0221(5) Uani 1 1 d . A .
H12 H 0.9857 1.3253 0.2094 0.026 Uiso 1 1 calc R . .
C13 C 0.93928(19) 1.1409(4) 0.26712(9) 0.0257(5) Uani 1 1 d . . .
H13 H 0.9595 1.2455 0.2956 0.031 Uiso 1 1 calc R A .
C14 C 0.89418(19) 0.9404(4) 0.27757(9) 0.0258(6) Uani 1 1 d . A .
H14 H 0.8843 0.9108 0.3132 0.031 Uiso 1 1 calc R . .
C15 C 0.86383(18) 0.7851(4) 0.23751(9) 0.0218(5) Uani 1 1 d . . .
H15 H 0.8333 0.6488 0.2449 0.026 Uiso 1 1 calc R A .
C16 C 0.87919(17) 0.8337(4) 0.18556(9) 0.0175(5) Uani 1 1 d . A .
C17 C 0.88563(17) 0.8167(3) 0.02938(8) 0.0150(5) Uani 1 1 d . A .
C18 C 0.96675(17) 0.9490(4) 0.00844(8) 0.0171(5) Uani 1 1 d . . .
O1G O 0.90462(13) 0.5214(3) 0.91370(6) 0.0236(4) Uani 1 1 d . . .
H1G H 0.8678 0.5341 0.9375 0.035 Uiso 1 1 calc R . .
C1G C 0.8392(2) 0.4176(4) 0.86626(10) 0.0255(5) Uani 1 1 d . . .
H1G1 H 0.8167 0.2705 0.8763 0.031 Uiso 1 1 calc R . .
H1G2 H 0.8838 0.3977 0.8388 0.031 Uiso 1 1 calc R . .
C2G C 0.7388(2) 0.5498(4) 0.84155(10) 0.0314(6) Uani 1 1 d . . .
H2G1 H 0.6971 0.4707 0.8091 0.038 Uiso 1 1 calc R . .
H2G2 H 0.6919 0.5580 0.8682 0.038 Uiso 1 1 calc R . .
C3G C 0.7604(2) 0.7787(4) 0.82487(11) 0.0348(6) Uani 1 1 d . . .
H3G1 H 0.8086 0.7723 0.7987 0.042 Uiso 1 1 calc R . .
H3G2 H 0.7996 0.8609 0.8574 0.042 Uiso 1 1 calc R . .
C4G C 0.6564(2) 0.9013(4) 0.79880(11) 0.0389(7) Uani 1 1 d . . .
H4G1 H 0.6172 0.8211 0.7665 0.058 Uiso 1 1 calc R . .
H4G2 H 0.6751 1.0484 0.7881 0.058 Uiso 1 1 calc R . .
H4G3 H 0.6097 0.9137 0.8250 0.058 Uiso 1 1 calc R . .

loop_
_atom_site_aniso_label
_atom_site_aniso_U_11
_atom_site_aniso_U_22
_atom_site_aniso_U_33
_atom_site_aniso_U_23
_atom_site_aniso_U_13
_atom_site_aniso_U_12
O1 0.0182(8) 0.0160(8) 0.0187(8) -0.0015(6) 0.0020(7) 0.0039(6)
S1 0.0145(5) 0.0137(6) 0.0195(5) 0.0010(5) 0.0020(3) -0.0041(4)
C2 0.020(3) 0.027(4) 0.023(3) -0.001(3) 0.0089(19) -0.010(2)
S1B 0.014(2) 0.028(3) 0.023(2) 0.004(2) 0.0047(17) 0.001(2)
C2B 0.028(5) 0.015(7) 0.009(5) -0.002(6) 0.009(4) -0.004(4)
S2 0.0222(3) 0.0183(3) 0.0188(3) 0.0006(2) 0.0063(2) -0.0025(2)
C1 0.0150(11) 0.0165(11) 0.0111(10) -0.0026(9) 0.0038(9) -0.0030(9)
C3 0.0198(12) 0.0227(12) 0.0123(11) -0.0025(9) 0.0074(9) -0.0033(9)
C4 0.0291(14) 0.0248(13) 0.0235(13) 0.0020(10) 0.0115(11) 0.0024(10)
C5 0.0258(13) 0.0408(16) 0.0184(13) 0.0036(11) 0.0068(10) 0.0148(12)
C6 0.0130(12) 0.0496(17) 0.0193(13) -0.0092(12) 0.0043(10) 0.0010(11)
C7 0.0235(12) 0.0247(12) 0.0244(13) -0.0073(10) 0.0104(10) -0.0100(10)
C8 0.0195(12) 0.0221(12) 0.0128(11) 0.0005(9) 0.0061(9) 0.0009(9)
C9 0.0120(10) 0.0163(11) 0.0157(11) 0.0023(9) 0.0038(9) 0.0011(9)
C10 0.0118(11) 0.0248(12) 0.0133(11) -0.0030(10) 0.0026(9) 0.0023(9)
C11 0.0142(11) 0.0204(12) 0.0151(11) 0.0005(9) 0.0018(9) 0.0002(9)
C12 0.0236(12) 0.0207(12) 0.0210(13) -0.0013(10) 0.0031(10) -0.0028(9)
C13 0.0294(13) 0.0298(14) 0.0168(12) -0.0044(11) 0.0030(10) -0.0005(11)
C14 0.0296(13) 0.0350(14) 0.0139(12) 0.0050(11) 0.0073(10) 0.0047(11)
C15 0.0224(12) 0.0229(13) 0.0217(13) 0.0055(10) 0.0087(10) 0.0002(10)
C16 0.0145(11) 0.0195(11) 0.0177(12) 0.0018(10) 0.0023(9) 0.0027(9)
C17 0.0162(11) 0.0137(11) 0.0161(11) -0.0006(9) 0.0056(9) -0.0011(9)
C18 0.0161(12) 0.0222(12) 0.0125(11) -0.0032(9) 0.0023(9) 0.0009(9)
O1G 0.0260(9) 0.0271(9) 0.0166(8) -0.0019(7) 0.0023(7) 0.0049(7)
C1G 0.0314(14) 0.0195(12) 0.0230(13) -0.0007(10) 0.0008(11) 0.0017(10)
C2G 0.0312(14) 0.0313(14) 0.0278(14) -0.0010(12) -0.0014(12) -0.0032(11)
C3G 0.0353(15) 0.0282(15) 0.0352(15) 0.0035(12) -0.0038(12) 0.0030(12)
C4G 0.0393(16) 0.0340(15) 0.0378(16) 0.0024(13) -0.0028(13) 0.0113(13)

loop_
_atom_type_symbol
_atom_type_description
_atom_type_scat_dispersion_real
_atom_type_scat_dispersion_imag
_atom_type_scat_source
C C 0.0033 0.0016 'International Tables Vol C Tables 4.2.6.8 and 6.1.1.4'
H H 0.0000 0.0000 'International Tables Vol C Tables 4.2.6.8 and 6.1.1.4'
O O 0.0106 0.0060 'International Tables Vol C Tables 4.2.6.8 and 6.1.1.4'
S S 0.1246 0.1234 'International Tables Vol C Tables 4.2.6.8 and 6.1.1.4'

loop_
_geom_angle_atom_site_label_1
_geom_angle_atom_site_label_2
_geom_angle_atom_site_label_3
_geom_angle
_geom_angle_site_symmetry_1
C17 O1 H1 109.5 .
C8 S1 C1 90.33(11) .
C1 C2 C3 115.1(4) .
C1 C2 H2 122.5 .
C3 C2 H2 122.5 .
C3 S1B C1 89.0(3) .
C1 C2B C8 114.0(11) .
C1 C2B H2B 123.0 .
C8 C2B H2B 123.0 .
C16 S2 C9 90.89(10) .
C2 C1 C2B 102.6(9) .
C2 C1 C17 130.5(3) .
C2B C1 C17 126.7(8) .
C2B C1 S1B 114.1(8) .
C17 C1 S1B 119.2(3) .
C2 C1 S1 112.1(3) .
C17 C1 S1 117.28(15) .
S1B C1 S1 123.5(3) .
C4 C3 C8 119.0(2) .
C4 C3 C2 132.9(3) .
C8 C3 C2 108.1(3) .
C4 C3 S1B 118.2(3) .
C8 C3 S1B 122.8(3) .
C5 C4 C3 119.9(2) .
C5 C4 H4 120.0 .
C3 C4 H4 120.0 .
C4 C5 C6 120.9(2) .
C4 C5 H5 119.5 .
C6 C5 H5 119.5 .
C7 C6 C5 120.8(2) .
C7 C6 H6 119.6 .
C5 C6 H6 119.6 .
C6 C7 C8 118.5(2) .
C6 C7 H7 120.7 .
C8 C7 H7 120.7 .
C7 C8 C3 120.9(2) .
C7 C8 C2B 139.0(6) .
C3 C8 C2B 100.1(6) .
C7 C8 S1 124.84(18) .
C3 C8 S1 114.29(17) .
C10 C9 C17 128.01(19) .
C10 C9 S2 114.09(16) .
C17 C9 S2 117.86(15) .
C9 C10 C11 110.85(19) .
C9 C10 H10 124.6 .
C11 C10 H10 124.6 .
C12 C11 C16 118.8(2) .
C12 C11 C10 128.8(2) .
C16 C11 C10 112.47(19) .
C13 C12 C11 119.6(2) .
C13 C12 H12 120.2 .
C11 C12 H12 120.2 .
C12 C13 C14 120.7(2) .
C12 C13 H13 119.6 .
C14 C13 H13 119.6 .
C15 C14 C13 121.4(2) .
C15 C14 H14 119.3 .
C13 C14 H14 119.3 .
C14 C15 C16 117.9(2) .
C14 C15 H15 121.0 .
C16 C15 H15 121.0 .
C15 C16 C11 121.5(2) .
C15 C16 S2 126.77(17) .
C11 C16 S2 111.69(16) .
O1 C17 C18 111.12(17) .
O1 C17 C1 105.32(16) .
C18 C17 C1 110.33(17) .
O1 C17 C9 109.12(16) .
C18 C17 C9 110.09(17) .
C1 C17 C9 110.78(17) .
C18 C18 C17 178.5(3) 3_775
C1G O1G H1G 109.5 .
O1G C1G C2G 112.04(19) .
O1G C1G H1G1 109.2 .
C2G C1G H1G1 109.2 .
O1G C1G H1G2 109.2 .
C2G C1G H1G2 109.2 .
H1G1 C1G H1G2 107.9 .
C3G C2G C1G 115.2(2) .
C3G C2G H2G1 108.5 .
C1G C2G H2G1 108.5 .
C3G C2G H2G2 108.5 .
C1G C2G H2G2 108.5 .
H2G1 C2G H2G2 107.5 .
C2G C3G C4G 112.8(2) .
C2G C3G H3G1 109.0 .
C4G C3G H3G1 109.0 .
C2G C3G H3G2 109.0 .
C4G C3G H3G2 109.0 .
H3G1 C3G H3G2 107.8 .
C3G C4G H4G1 109.5 .
C3G C4G H4G2 109.5 .
H4G1 C4G H4G2 109.5 .
C3G C4G H4G3 109.5 .
H4G1 C4G H4G3 109.5 .
H4G2 C4G H4G3 109.5 .

loop_
_geom_bond_atom_site_label_1
_geom_bond_atom_site_label_2
_geom_bond_distance
_geom_bond_site_symmetry_2
O1 C17 1.426(2) .
O1 H1 0.8400 .
S1 C8 1.720(3) .
S1 C1 1.735(2) .
C2 C1 1.349(8) .
C2 C3 1.438(9) .
C2 H2 0.9500 .
S1B C3 1.665(8) .
S1B C1 1.690(7) .
C2B C1 1.376(18) .
C2B C8 1.54(2) .
C2B H2B 0.9500 .
S2 C16 1.737(2) .
S2 C9 1.744(2) .
C1 C17 1.515(3) .
C3 C4 1.391(3) .
C3 C8 1.403(3) .
C4 C5 1.367(3) .
C4 H4 0.9500 .
C5 C6 1.390(4) .
C5 H5 0.9500 .
C6 C7 1.374(3) .
C6 H6 0.9500 .
C7 C8 1.399(3) .
C7 H7 0.9500 .
C9 C10 1.370(3) .
C9 C17 1.520(3) .
C10 C11 1.455(3) .
C10 H10 0.9500 .
C11 C12 1.398(3) .
C11 C16 1.409(3) .
C12 C13 1.373(3) .
C12 H12 0.9500 .
C13 C14 1.396(3) .
C13 H13 0.9500 .
C14 C15 1.373(3) .
C14 H14 0.9500 .
C15 C16 1.397(3) .
C15 H15 0.9500 .
C17 C18 1.485(3) .
C18 C18 1.193(4) 3_775
O1G C1G 1.434(3) .
O1G H1G 0.8400 .
C1G C2G 1.506(3) .
C1G H1G1 0.9900 .
C1G H1G2 0.9900 .
C2G C3G 1.499(4) .
C2G H2G1 0.9900 .
C2G H2G2 0.9900 .
C3G C4G 1.517(3) .
C3G H3G1 0.9900 .
C3G H3G2 0.9900 .
C4G H4G1 0.9800 .
C4G H4G2 0.9800 .
C4G H4G3 0.9800 .

loop_
_geom_hbond_atom_site_label_D
_geom_hbond_atom_site_label_H
_geom_hbond_atom_site_label_A
_geom_hbond_distance_DH
_geom_hbond_distance_HA
_geom_hbond_distance_DA
_geom_hbond_angle_DHA
_geom_hbond_site_symmetry_A
O1 H1 O1G 0.84 1.84 2.676(2) 176.9 3_766
C5 H5 S2 0.95 2.93 3.657(2) 134.1 3_675
C7 H7 S1 0.95 2.97 3.809(3) 147.8 3_665
C10 H10 O1G 0.95 2.59 3.501(3) 161.0 3_776
O1G H1G O1 0.84 2.11 2.777(2) 136.3 1_556
C1G H1G1 S1B 0.99 2.84 3.582(8) 132.7 1_546
C13 H13 Cg5 0.95 2.81 3.648(2) 147.6 4_686

loop_
_geom_torsion_atom_site_label_1
_geom_torsion_atom_site_label_2
_geom_torsion_atom_site_label_3
_geom_torsion_atom_site_label_4
_geom_torsion
C3 C2 C1 C2B -2.5(11)
C3 C2 C1 C17 -178.0(3)
C3 C2 C1 S1B 167(4)
C3 C2 C1 S1 -1.4(8)
C8 C2B C1 C2 2.0(15)
C8 C2B C1 C17 177.7(6)
C8 C2B C1 S1B -0.4(17)
C8 C2B C1 S1 -172(7)
C3 S1B C1 C2 -10(3)
C3 S1B C1 C2B 1.2(11)
C3 S1B C1 C17 -177.0(2)
C3 S1B C1 S1 2.8(5)
C8 S1 C1 C2 0.3(5)
C8 S1 C1 C2B 6(6)
C8 S1 C1 C17 177.32(16)
C8 S1 C1 S1B -2.6(4)
C1 C2 C3 C4 -178.6(3)
C1 C2 C3 C8 2.1(8)
C1 C2 C3 S1B -169(3)
C1 S1B C3 C4 -180.0(2)
C1 S1B C3 C8 -2.0(5)
C1 S1B C3 C2 8(2)
C8 C3 C4 C5 1.5(3)
C2 C3 C4 C5 -177.8(5)
S1B C3 C4 C5 179.5(4)
C3 C4 C5 C6 -0.9(3)
C4 C5 C6 C7 0.0(4)
C5 C6 C7 C8 0.3(3)
C6 C7 C8 C3 0.3(3)
C6 C7 C8 C2B 178.6(12)
C6 C7 C8 S1 -179.61(18)
C4 C3 C8 C7 -1.2(3)
C2 C3 C8 C7 178.3(4)
S1B C3 C8 C7 -179.1(4)
C4 C3 C8 C2B 179.9(8)
C2 C3 C8 C2B -0.6(9)
S1B C3 C8 C2B 2.0(9)
C4 C3 C8 S1 178.73(17)
C2 C3 C8 S1 -1.8(4)
S1B C3 C8 S1 0.8(5)
C1 C2B C8 C7 -179.4(5)
C1 C2B C8 C3 -0.9(15)
C1 C2B C8 S1 175(5)
C1 S1 C8 C7 -179.1(2)
C1 S1 C8 C3 0.93(19)
C1 S1 C8 C2B -4(3)
C16 S2 C9 C10 0.90(17)
C16 S2 C9 C17 -177.18(16)
C17 C9 C10 C11 177.33(19)
S2 C9 C10 C11 -0.5(2)
C9 C10 C11 C12 179.8(2)
C9 C10 C11 C16 -0.3(3)
C16 C11 C12 C13 0.0(3)
C10 C11 C12 C13 179.9(2)
C11 C12 C13 C14 0.2(3)
C12 C13 C14 C15 -0.1(4)
C13 C14 C15 C16 -0.1(3)
C14 C15 C16 C11 0.3(3)
C14 C15 C16 S2 179.05(17)
C12 C11 C16 C15 -0.2(3)
C10 C11 C16 C15 179.89(19)
C12 C11 C16 S2 -179.14(17)
C10 C11 C16 S2 0.9(2)
C9 S2 C16 C15 -179.9(2)
C9 S2 C16 C11 -1.03(16)
C2 C1 C17 O1 -152.1(5)
C2B C1 C17 O1 33.3(12)
S1B C1 C17 O1 -148.6(4)
S1 C1 C17 O1 31.5(2)
C2 C1 C17 C18 -32.1(6)
C2B C1 C17 C18 153.3(11)
S1B C1 C17 C18 -28.6(4)
S1 C1 C17 C18 151.48(16)
C2 C1 C17 C9 90.0(6)
C2B C1 C17 C9 -84.5(11)
S1B C1 C17 C9 93.5(4)
S1 C1 C17 C9 -86.4(2)
C10 C9 C17 O1 148.2(2)
S2 C9 C17 O1 -34.0(2)
C10 C9 C17 C18 26.0(3)
S2 C9 C17 C18 -156.20(15)
C10 C9 C17 C1 -96.3(2)
S2 C9 C17 C1 81.50(19)
O1G C1G C2G C3G 58.2(3)
C1G C2G C3G C4G 178.3(2)
